data_2016345
loop_
_publ_author_name
'\/Dakovi\'c, Marijana'
'Popovi\'c, Zora'

_publ_section_title
;(Nitrato-\k<i>O</i>)bis(pyridine-2-carboxamide-\k^2^<i>N</i>^1^,<i>O</i>)mercury(II)
 nitrate
;
_journal_coeditor_code LN3068
_journal_issue 12
_journal_name_full 'Acta Crystallographica Section C'
_journal_page_first m557
_journal_page_last m559
_journal_paper_doi 10.1107/S0108270107051566
_journal_volume 63
_journal_year 2007
_chemical_formula_iupac '[Hg (N O3) (C6 H6 N2 O)2] (N O3)'
_chemical_formula_moiety 'C12 H12 Hg N5 O5 + , N O3 -'
_chemical_formula_sum 'C12 H12 Hg N6 O8'
_chemical_formula_weight 568.87
_chemical_name_systematic
;
(Nitrato-\kO)bis(pyridine-2-carboxamide-\k^2^<i>N</i>,<i>O</i>)mercury(II)
nitrate
;
_space_group_IT_number 2
_symmetry_cell_setting triclinic
_symmetry_space_group_name_Hall '-P 1'
_symmetry_space_group_name_H-M 'P -1'
_atom_sites_solution_hydrogens geom
_atom_sites_solution_primary direct
_atom_sites_solution_secondary difmap
_cell_angle_alpha 73.832(2)
_cell_angle_beta 86.714(2)
_cell_angle_gamma 75.399(2)
_cell_formula_units_Z 2
_cell_length_a 6.65940(10)
_cell_length_b 9.5373(2)
_cell_length_c 13.6949(3)
_cell_measurement_reflns_used 26731
_cell_measurement_temperature 183
_cell_measurement_theta_max 32.7222
_cell_measurement_theta_min 2.3860
_cell_volume 808.34(3)
_computing_cell_refinement 'CrysAlisPro (Oxford Diffraction, 2007)'
_computing_data_collection 'CrysAlisPro (Oxford Diffraction, 2007)'
_computing_data_reduction 'CrysAlisPro (Oxford Diffraction, 2007)'
_computing_molecular_graphics
;
ORTEP-3 for Windows (Farrugia, 1997) and Mercury (Macrae <i>et al.</i>,
2006)
;
_computing_publication_material 'PLATON (Spek, 2003)'
_computing_structure_refinement 'SHELXL97 (Sheldrick, 1997)'
_computing_structure_solution 'SHELXS97 (Sheldrick, 1997)'
_diffrn_ambient_temperature 183
_diffrn_detector_area_resol_mean 10.4498
_diffrn_measured_fraction_theta_full 0.999
_diffrn_measured_fraction_theta_max 0.999
_diffrn_measurement_device_type
;
Oxford Diffraction Xcalibur diffractometer with a Rubby detector
;
_diffrn_measurement_method CCD
_diffrn_radiation_monochromator graphite
_diffrn_radiation_source 'Enhance (Mo) X-ray Source'
_diffrn_radiation_type MoK\a
_diffrn_radiation_wavelength 0.71073
_diffrn_reflns_av_R_equivalents 0.0394
_diffrn_reflns_av_sigmaI/netI 0.0236
_diffrn_reflns_limit_h_max 9
_diffrn_reflns_limit_h_min -9
_diffrn_reflns_limit_k_max 13
_diffrn_reflns_limit_k_min -13
_diffrn_reflns_limit_l_max 19
_diffrn_reflns_limit_l_min -19
_diffrn_reflns_number 38635
_diffrn_reflns_reduction_process
;
;
_diffrn_reflns_theta_full 30.00
_diffrn_reflns_theta_max 30.00
_diffrn_reflns_theta_min 2.39
_exptl_absorpt_coefficient_mu 9.581
_exptl_absorpt_correction_T_max 0.682
_exptl_absorpt_correction_T_min 0.187
_exptl_absorpt_correction_type multi-scan
_exptl_absorpt_process_details '(CrysAlisPro; Oxford Diffraction, 2007)'
_exptl_crystal_colour colourless
_exptl_crystal_density_diffrn 2.337
_exptl_crystal_density_method 'not measured'
_exptl_crystal_description needle
_exptl_crystal_F_000 540
_exptl_crystal_size_max 0.31
_exptl_crystal_size_mid 0.08
_exptl_crystal_size_min 0.04
_refine_diff_density_max 1.473
_refine_diff_density_min -0.752
_refine_ls_extinction_coef 0.00078(19)
_refine_ls_extinction_expression Fc^*^=kFc[1+0.001Fc^2^\l^3^/sin(2\q)]^-1/4^
_refine_ls_extinction_method 'SHELXL97 (Sheldrick, 1997)'
_refine_ls_goodness_of_fit_ref 1.024
_refine_ls_hydrogen_treatment mixed
_refine_ls_matrix_type full
_refine_ls_number_parameters 261
_refine_ls_number_reflns 4719
_refine_ls_number_restraints 0
_refine_ls_restrained_S_all 1.024
_refine_ls_R_factor_all 0.0192
_refine_ls_R_factor_gt 0.0155
_refine_ls_shift/su_max 0.004
_refine_ls_shift/su_mean 0.000
_refine_ls_structure_factor_coef Fsqd
_refine_ls_weighting_details 'calc w = 1/[\s^2^(Fo^2^)+(0.0202P)^2^] where P=(Fo^2^+2Fc^2^)/3'
_refine_ls_weighting_scheme calc
_refine_ls_wR_factor_gt 0.0340
_refine_ls_wR_factor_ref 0.0348
_reflns_number_gt 4201
_reflns_number_total 4719
_reflns_threshold_expression I>2\s(I)
_cod_data_source_file ln3068.cif
_cod_data_source_block I
_cod_database_code 2016345
_cod_database_fobs_code 2016345

loop_
_symmetry_equiv_pos_site_id
_symmetry_equiv_pos_as_xyz
1 x,y,z
2 -x,-y,-z

loop_
_atom_site_aniso_label
_atom_site_aniso_U_11
_atom_site_aniso_U_22
_atom_site_aniso_U_33
_atom_site_aniso_U_12
_atom_site_aniso_U_13
_atom_site_aniso_U_23
Hg1 0.02760(10) 0.02320(10) 0.01410(10) -0.01110(10) 0.00250(10) -0.00630(10)
O1 0.0408(9) 0.0270(8) 0.0172(7) -0.0170(7) 0.0036(6) -0.0059(6)
O2 0.0325(8) 0.0346(9) 0.0144(7) -0.0205(7) 0.0022(6) -0.0056(6)
O3 0.0303(8) 0.0260(9) 0.0465(11) -0.0116(7) 0.0063(8) -0.0073(8)
O4 0.0388(9) 0.0368(10) 0.0310(9) -0.0205(8) 0.0076(7) -0.0079(8)
O5 0.0422(10) 0.0344(10) 0.0801(16) 0.0007(8) -0.0118(10) -0.0340(11)
N1 0.0199(8) 0.0223(9) 0.0140(8) -0.0075(7) 0.0030(6) -0.0060(7)
N2 0.0398(11) 0.0240(10) 0.0200(10) -0.0146(8) 0.0030(8) -0.0066(8)
N3 0.0229(8) 0.0211(9) 0.0154(8) -0.0095(7) 0.0022(6) -0.0088(7)
N4 0.0287(9) 0.0306(10) 0.0150(9) -0.0175(8) 0.0001(7) -0.0043(8)
N5 0.0296(9) 0.0218(9) 0.0260(10) -0.0056(7) -0.0066(8) -0.0074(8)
C1 0.0156(8) 0.0211(10) 0.0182(9) -0.0051(7) -0.0003(7) -0.0064(8)
C2 0.0275(10) 0.0267(11) 0.0192(10) -0.0081(9) -0.0011(8) -0.0083(9)
C3 0.0279(11) 0.0347(13) 0.0152(10) -0.0090(9) -0.0013(8) -0.0034(9)
C4 0.0305(11) 0.0261(12) 0.0217(11) -0.0081(9) -0.0030(9) 0.0017(9)
C5 0.0291(11) 0.0204(10) 0.0210(10) -0.0086(8) -0.0014(8) -0.0032(8)
C6 0.0180(9) 0.0233(10) 0.0197(10) -0.0072(8) 0.0000(7) -0.0053(8)
C7 0.0187(9) 0.0150(9) 0.0173(9) -0.0037(7) 0.0001(7) -0.0048(8)
C8 0.0277(11) 0.0289(11) 0.0176(10) -0.0121(9) -0.0011(8) -0.0031(9)
C9 0.0303(11) 0.0343(13) 0.0248(11) -0.0135(10) -0.0078(9) -0.0065(10)
C10 0.0226(10) 0.0253(11) 0.0313(12) -0.0106(8) 0.0003(9) -0.0094(9)
C11 0.0263(10) 0.0249(11) 0.0236(11) -0.0130(9) 0.0062(8) -0.0087(9)
C12 0.0192(9) 0.0183(10) 0.0178(9) -0.0045(7) 0.0011(7) -0.0068(8)
O6 0.0478(10) 0.0297(9) 0.0250(8) -0.0113(8) 0.0031(7) -0.0138(7)
O7 0.0411(9) 0.0276(9) 0.0238(8) -0.0165(7) 0.0004(7) -0.0044(7)
O8 0.0406(9) 0.0366(9) 0.0174(8) -0.0139(8) 0.0089(7) -0.0069(7)
N6 0.0198(8) 0.0248(9) 0.0168(8) -0.0051(7) -0.0003(6) -0.0051(7)

loop_
_atom_site_type_symbol
_atom_site_label
_atom_site_fract_x
_atom_site_fract_y
_atom_site_fract_z
_atom_site_U_iso_or_equiv
_atom_site_thermal_displace_type
_atom_site_calc_flag
_atom_site_refinement_flags
_atom_site_occupancy
Hg Hg1 0.714670(10) 0.755200(10) 0.723870(10) 0.02060(10) Uani . . 1.000
O O1 0.8031(3) 0.97264(18) 0.75525(11) 0.0269(5) Uani . . 1.000
O O2 0.8655(2) 0.88083(18) 0.57222(11) 0.0252(5) Uani . . 1.000
O O3 1.0069(3) 0.53968(18) 0.70390(15) 0.0342(5) Uani . . 1.000
O O4 0.7536(3) 0.4384(2) 0.76648(14) 0.0340(5) Uani . . 1.000
O O5 1.0217(3) 0.3080(2) 0.70925(18) 0.0498(7) Uani . . 1.000
N N1 0.7445(3) 0.71803(19) 0.88817(13) 0.0182(5) Uani . . 1.000
N N2 0.7879(3) 1.0922(2) 0.87640(16) 0.0267(6) Uani . . 1.000
N N3 0.5572(3) 0.73977(19) 0.58996(13) 0.0183(5) Uani . . 1.000
N N4 0.8512(3) 0.9483(2) 0.40222(14) 0.0233(5) Uani . . 1.000
N N5 0.9284(3) 0.4281(2) 0.72568(15) 0.0255(5) Uani . . 1.000
C C1 0.7532(3) 0.8347(2) 0.92454(15) 0.0180(5) Uani . . 1.000
C C2 0.7394(3) 0.8221(3) 1.02776(16) 0.0237(6) Uani . . 1.000
C C3 0.7185(3) 0.6877(3) 1.09423(16) 0.0263(7) Uani . . 1.000
C C4 0.7172(4) 0.5675(3) 1.05706(18) 0.0275(7) Uani . . 1.000
C C5 0.7296(3) 0.5872(2) 0.95289(17) 0.0235(6) Uani . . 1.000
C C6 0.7823(3) 0.9735(2) 0.84509(16) 0.0201(6) Uani . . 1.000
C C7 0.6180(3) 0.8016(2) 0.49570(15) 0.0170(5) Uani . . 1.000
C C8 0.5261(3) 0.7928(3) 0.41059(17) 0.0244(6) Uani . . 1.000
C C9 0.3663(3) 0.7199(3) 0.42304(18) 0.0288(7) Uani . . 1.000
C C10 0.3060(3) 0.6571(3) 0.51954(18) 0.0252(6) Uani . . 1.000
C C11 0.4046(3) 0.6685(2) 0.60195(17) 0.0235(6) Uani . . 1.000
C C12 0.7895(3) 0.8808(2) 0.49143(16) 0.0181(5) Uani . . 1.000
O O6 0.3058(3) 0.76721(19) 0.79217(13) 0.0326(5) Uani . . 1.000
O O7 0.3160(3) 0.98290(18) 0.80947(12) 0.0299(5) Uani . . 1.000
O O8 0.2311(3) 0.8164(2) 0.93675(12) 0.0312(5) Uani . . 1.000
N N6 0.2831(3) 0.8559(2) 0.84669(13) 0.0206(5) Uani . . 1.000
H H2 0.74430 0.90470 1.05270 0.0280 Uiso calc R 1.000
H H3 0.70500 0.67840 1.16510 0.0320 Uiso calc R 1.000
H H4 0.70800 0.47330 1.10180 0.0330 Uiso calc R 1.000
H H5 0.72730 0.50530 0.92670 0.0280 Uiso calc R 1.000
H H8 0.57130 0.83590 0.34450 0.0290 Uiso calc R 1.000
H H9 0.29950 0.71360 0.36550 0.0350 Uiso calc R 1.000
H H10 0.19770 0.60630 0.52950 0.0300 Uiso calc R 1.000
H H11 0.36300 0.62480 0.66870 0.0280 Uiso calc R 1.000
H H12 0.777(4) 1.090(3) 0.939(2) 0.031(7) Uiso . . 1.000
H H13 0.800(4) 1.170(3) 0.829(2) 0.037(8) Uiso . . 1.000
H H14 0.796(4) 0.950(3) 0.348(2) 0.026(7) Uiso . . 1.000
H H15 0.940(4) 0.995(3) 0.4032(19) 0.025(6) Uiso . . 1.000

loop_
_atom_type_symbol
_atom_type_description
_atom_type_scat_dispersion_real
_atom_type_scat_dispersion_imag
_atom_type_scat_source
O O 0.0106 0.0060 'International Tables Vol C Tables 4.2.6.8 and 6.1.1.4'
N N 0.0061 0.0033 'International Tables Vol C Tables 4.2.6.8 and 6.1.1.4'
Hg Hg -2.3894 9.2266 'International Tables Vol C Tables 4.2.6.8 and 6.1.1.4'
H H 0.0000 0.0000 'International Tables Vol C Tables 4.2.6.8 and 6.1.1.4'
C C 0.0033 0.0016 'International Tables Vol C Tables 4.2.6.8 and 6.1.1.4'

loop_
_geom_angle_atom_site_label_1
_geom_angle_atom_site_label_2
_geom_angle_atom_site_label_3
_geom_angle
_geom_angle_publ_flag
O1 Hg1 O2 72.25(5) yes
O1 Hg1 O3 118.02(6) yes
O1 Hg1 O4 152.06(5) no
O1 Hg1 O6 105.63(5) no
O1 Hg1 N1 71.06(6) yes
O1 Hg1 N3 129.40(6) yes
O2 Hg1 O3 80.66(6) yes
O2 Hg1 O4 118.92(5) no
O2 Hg1 O6 134.34(5) no
O2 Hg1 N1 137.45(6) yes
O2 Hg1 N3 71.17(6) yes
O3 Hg1 O4 47.08(5) no
O3 Hg1 O6 131.86(5) no
O3 Hg1 N1 98.25(7) yes
O3 Hg1 N3 88.90(7) yes
O4 Hg1 O6 84.80(5) no
O4 Hg1 N1 86.79(6) no
O4 Hg1 N3 77.74(6) no
O6 Hg1 N1 76.77(5) no
O6 Hg1 N3 77.74(5) no
N1 Hg1 N3 151.19(7) yes
Hg1 O1 C6 112.30(10) n
Hg1 O2 C12 115.10(10) n
Hg1 O3 N5 104.50(10) n
Hg1 O4 N5 87.85(12) n
Hg1 O6 N6 102.15(12) n
Hg1 N1 C1 119.20(10) n
Hg1 N1 C5 120.60(10) n
C1 N1 C5 119.7(2) n
Hg1 N3 C7 119.5(2) n
Hg1 N3 C11 120.80(10) n
C7 N3 C11 119.77(19) n
O3 N5 O4 119.5(2) n
O3 N5 O5 121.1(2) n
O4 N5 O5 119.4(2) n
H12 N2 H13 124(3) no
C6 N2 H12 121.4(19) no
C6 N2 H13 114.9(18) no
C12 N4 H14 121.7(19) no
C12 N4 H15 115.4(17) no
H14 N4 H15 123(3) no
O6 N6 O7 119.01(18) n
O7 N6 O8 120.82(19) n
O6 N6 O8 120.17(19) n
N1 C1 C6 115.02(17) n
N1 C1 C2 120.8(2) n
C2 C1 C6 124.14(19) no
C1 C2 C3 119.2(2) no
C2 C3 C4 119.7(2) no
C3 C4 C5 118.5(2) no
N1 C5 C4 122.0(2) n
O1 C6 N2 122.6(2) n
O1 C6 C1 119.91(18) n
N2 C6 C1 117.50(19) n
N3 C7 C8 121.3(2) n
C8 C7 C12 123.61(19) no
N3 C7 C12 115.11(18) n
C7 C8 C9 118.9(2) no
C8 C9 C10 119.2(2) no
C9 C10 C11 119.3(2) no
N3 C11 C10 121.5(2) n
N4 C12 C7 118.45(19) n
O2 C12 N4 122.43(19) n
O2 C12 C7 119.12(18) n
C1 C2 H2 120.00 no
C3 C2 H2 120.00 no
C4 C3 H3 120.00 no
C2 C3 H3 120.00 no
C5 C4 H4 121.00 no
C3 C4 H4 121.00 no
N1 C5 H5 119.00 no
C4 C5 H5 119.00 no
C7 C8 H8 121.00 no
C9 C8 H8 121.00 no
C10 C9 H9 120.00 no
C8 C9 H9 120.00 no
C9 C10 H10 120.00 no
C11 C10 H10 120.00 no
N3 C11 H11 119.00 no
C10 C11 H11 119.00 no

loop_
_geom_bond_atom_site_label_1
_geom_bond_atom_site_label_2
_geom_bond_distance
_geom_bond_publ_flag
Hg1 O1 2.444(2) yes
Hg1 O2 2.396(2) yes
Hg1 O3 2.515(2) yes
Hg1 O4 2.860(2) no
Hg1 O6 2.813(2) no
Hg1 N1 2.191(2) yes
Hg1 N3 2.221(2) yes
O1 C6 1.232(3) n
O2 C12 1.243(3) n
O3 N5 1.257(3) n
O4 N5 1.255(3) n
O5 N5 1.232(3) n
O6 N6 1.253(3) n
O7 N6 1.246(3) n
O8 N6 1.241(2) n
N1 C1 1.354(3) n
N1 C5 1.338(3) n
N2 C6 1.327(3) n
N3 C7 1.347(3) n
N3 C11 1.337(3) n
N4 C12 1.309(3) n
N2 H12 0.85(3) no
N2 H13 0.86(3) no
N4 H14 0.84(3) no
N4 H15 0.83(3) no
C1 C2 1.385(3) no
C1 C6 1.509(3) no
C2 C3 1.384(4) no
C3 C4 1.380(4) no
C4 C5 1.387(3) no
C7 C8 1.379(3) no
C7 C12 1.510(3) no
C8 C9 1.390(3) no
C9 C10 1.373(3) no
C10 C11 1.381(3) no
C2 H2 0.9500 no
C3 H3 0.9500 no
C4 H4 0.9500 no
C5 H5 0.9500 no
C8 H8 0.9500 no
C9 H9 0.9500 no
C10 H10 0.9500 no
C11 H11 0.9500 no

loop_
_geom_hbond_atom_site_label_D
_geom_hbond_atom_site_label_H
_geom_hbond_atom_site_label_A
_geom_hbond_site_symmetry_A
_geom_hbond_distance_DH
_geom_hbond_distance_HA
_geom_hbond_distance_DA
_geom_hbond_angle_DHA
_geom_hbond_publ_flag
N2 H12 O8 2_677 0.85(3) 2.12(3) 2.911(3) 154(3) yes
N2 H13 O4 1_565 0.86(3) 2.41(3) 3.180(3) 150(2) yes
N2 H13 O5 1_565 0.86(3) 2.47(3) 3.238(3) 150(2) yes
N4 H14 O7 2_676 0.84(3) 2.19(3) 3.003(2) 163(3) yes
N4 H15 O2 2_776 0.83(3) 2.06(3) 2.878(3) 170(2) yes
C2 H2 O7 2_677 0.95 2.39 3.230(3) 148 no
C4 H4 O6 2_667 0.95 2.37 3.319(3) 177 no
C5 H5 O4 . 0.95 2.44 3.227(3) 141 no
C8 H8 O7 2_676 0.95 2.54 3.456(3) 163 no
C9 H9 O5 2_666 0.95 2.50 3.344(3) 148 no
C11 H11 O6 . 0.95 2.41 2.994(3) 120 no

loop_
_geom_torsion_atom_site_label_1
_geom_torsion_atom_site_label_2
_geom_torsion_atom_site_label_3
_geom_torsion_atom_site_label_4
_geom_torsion
_geom_torsion_publ_flag
O2 Hg1 O1 C6 -171.48(17) no
O3 Hg1 O1 C6 -102.79(16) no
N1 Hg1 O1 C6 -13.41(15) no
N3 Hg1 O1 C6 143.07(15) no
O1 Hg1 O2 C12 -144.05(16) no
O3 Hg1 O2 C12 92.40(15) no
N1 Hg1 O2 C12 -175.55(14) no
N3 Hg1 O2 C12 0.37(14) no
O1 Hg1 O3 N5 156.87(13) no
O2 Hg1 O3 N5 -139.08(15) no
N1 Hg1 O3 N5 83.99(15) no
N3 Hg1 O3 N5 -67.99(15) no
O1 Hg1 N1 C1 12.64(16) no
O1 Hg1 N1 C5 -175.26(19) no
O2 Hg1 N1 C1 44.4(2) no
O2 Hg1 N1 C5 -143.52(15) no
O3 Hg1 N1 C1 129.53(16) no
O3 Hg1 N1 C5 -58.38(18) no
N3 Hg1 N1 C1 -127.58(17) no
N3 Hg1 N1 C5 44.5(2) no
O1 Hg1 N3 C7 46.48(19) no
O1 Hg1 N3 C11 -134.25(15) no
O2 Hg1 N3 C7 0.67(15) no
O2 Hg1 N3 C11 179.94(18) no
O3 Hg1 N3 C7 -79.84(16) no
O3 Hg1 N3 C11 99.43(16) no
N1 Hg1 N3 C7 174.93(14) no
N1 Hg1 N3 C11 -5.8(3) no
Hg1 O1 C6 N2 -168.52(17) no
Hg1 O1 C6 C1 12.7(2) no
Hg1 O2 C12 N4 178.09(16) no
Hg1 O2 C12 C7 -1.3(2) no
Hg1 O3 N5 O4 -12.0(2) no
Hg1 O3 N5 O5 169.27(19) no
Hg1 N1 C1 C2 169.84(16) no
Hg1 N1 C1 C6 -11.2(2) no
C5 N1 C1 C2 -2.3(3) no
C5 N1 C1 C6 176.62(19) no
Hg1 N1 C5 C4 -170.35(18) no
C1 N1 C5 C4 1.7(3) no
Hg1 N3 C7 C8 179.15(17) no
Hg1 N3 C7 C12 -1.5(2) no
C11 N3 C7 C8 -0.1(3) no
C11 N3 C7 C12 179.25(18) no
Hg1 N3 C11 C10 -179.60(17) no
C7 N3 C11 C10 -0.3(3) no
N1 C1 C2 C3 0.6(3) no
C6 C1 C2 C3 -178.2(2) no
N1 C1 C6 O1 -2.4(3) no
N1 C1 C6 N2 178.75(19) no
C2 C1 C6 O1 176.5(2) no
C2 C1 C6 N2 -2.4(3) no
C1 C2 C3 C4 1.7(3) no
C2 C3 C4 C5 -2.3(4) no
C3 C4 C5 N1 0.6(4) no
N3 C7 C8 C9 0.7(4) no
C12 C7 C8 C9 -178.6(2) no
N3 C7 C12 O2 1.8(3) no
N3 C7 C12 N4 -177.53(19) no
C8 C7 C12 O2 -178.8(2) no
C8 C7 C12 N4 1.8(3) no
C7 C8 C9 C10 -0.8(4) no
C8 C9 C10 C11 0.4(4) no
C9 C10 C11 N3 0.2(4) no
